data_7047213
loop_
_publ_author_name
'Kazarina, Olga V.'
'Gourlaouen, Christophe'
'Karmazin, Lydia'
'Morozov, Alexander G.'
'Fedushkin, Igor L.'
'Dagorne, Samuel'

_publ_section_title
;
 Low valent Al(ii)-Al(ii) catalysts as highly active \e-caprolactone
 polymerization catalysts: indication of metal cooperativity through DFT
 studies.
;
_journal_issue 39
_journal_name_full 'Dalton transactions (Cambridge, England : 2003)'
_journal_page_first 13800
_journal_page_last 13808
_journal_paper_doi 10.1039/c8dt02614a
_journal_volume 47
_journal_year 2018
_chemical_formula_moiety 'C40 H50 Al N3 O'
_chemical_formula_sum 'C40 H50 Al N3 O'
_chemical_formula_weight 615.81
_space_group_crystal_system monoclinic
_space_group_IT_number 14
_space_group_name_Hall '-P 2ybc'
_space_group_name_H-M_alt 'P 1 21/c 1'
_symmetry_space_group_name_Hall '-P 2ybc'
_symmetry_space_group_name_H-M 'P 1 21/c 1'
_atom_sites_solution_hydrogens geom
_atom_sites_solution_primary direct
_atom_sites_solution_secondary difmap
_audit_creation_method SHELXL-2013
_audit_update_record
;
2018-06-26 deposited with the CCDC.
2018-08-03 downloaded from the CCDC.
;
_cell_angle_alpha 90
_cell_angle_beta 95.9530(10)
_cell_angle_gamma 90
_cell_formula_units_Z 4
_cell_length_a 11.9047(6)
_cell_length_b 28.1828(15)
_cell_length_c 11.4507(6)
_cell_measurement_reflns_used 9901
_cell_measurement_temperature 173(2)
_cell_measurement_theta_max 28.00
_cell_measurement_theta_min 2.76
_cell_volume 3821.1(3)
_computing_cell_refinement 'Bruker SAINT'
_computing_data_collection 'Bruker APEX2'
_computing_data_reduction 'Bruker SAINT'
_computing_molecular_graphics 'Bruker SHELXTL'
_computing_publication_material 'Bruker SHELXTL'
_computing_structure_refinement 'SHELXL-2013 (Sheldrick, 2013)'
_computing_structure_solution 'SHELXS-2013 (Sheldrick, 2013)'
_diffrn_ambient_temperature 173(2)
_diffrn_measured_fraction_theta_full 0.999
_diffrn_measured_fraction_theta_max 0.998
_diffrn_measurement_device_type 'Bruker APEX-II CCD'
_diffrn_measurement_method '\f and \w scans'
_diffrn_radiation_type MoK\a
_diffrn_radiation_wavelength 0.71073
_diffrn_reflns_av_R_equivalents 0.0386
_diffrn_reflns_av_unetI/netI 0.0335
_diffrn_reflns_Laue_measured_fraction_full 0.999
_diffrn_reflns_Laue_measured_fraction_max 0.998
_diffrn_reflns_limit_h_max 15
_diffrn_reflns_limit_h_min -9
_diffrn_reflns_limit_k_max 37
_diffrn_reflns_limit_k_min -37
_diffrn_reflns_limit_l_max 15
_diffrn_reflns_limit_l_min -15
_diffrn_reflns_number 54013
_diffrn_reflns_point_group_measured_fraction_full 0.999
_diffrn_reflns_point_group_measured_fraction_max 0.998
_diffrn_reflns_theta_full 25.242
_diffrn_reflns_theta_max 28.028
_diffrn_reflns_theta_min 1.445
_diffrn_source 'fine focus sealed tube'
_exptl_absorpt_coefficient_mu 0.085
_exptl_absorpt_correction_T_max 0.7456
_exptl_absorpt_correction_T_min 0.6511
_exptl_absorpt_correction_type multi-scan
_exptl_absorpt_process_details sadabs
_exptl_crystal_colour black
_exptl_crystal_density_diffrn 1.070
_exptl_crystal_description plate
_exptl_crystal_F_000 1328
_exptl_crystal_size_max 0.42
_exptl_crystal_size_mid 0.30
_exptl_crystal_size_min 0.15
_platon_squeeze_details
;
 The residual electron density was assigned to half a molecule of the
 diethyl ether solvent [65/4 = 16 e per asymmetric unit; half a molecule
 of C4H10O would give 21e].
;
_refine_diff_density_max 0.325
_refine_diff_density_min -0.338
_refine_diff_density_rms 0.047
_refine_ls_extinction_method none
_refine_ls_goodness_of_fit_ref 1.085
_refine_ls_hydrogen_treatment constr
_refine_ls_matrix_type full
_refine_ls_number_parameters 416
_refine_ls_number_reflns 9241
_refine_ls_number_restraints 0
_refine_ls_restrained_S_all 1.085
_refine_ls_R_factor_all 0.0792
_refine_ls_R_factor_gt 0.0578
_refine_ls_shift/su_max 0.000
_refine_ls_shift/su_mean 0.000
_refine_ls_structure_factor_coef Fsqd
_refine_ls_weighting_details 'w=1/[\s^2^(Fo^2^)+(0.0474P)^2^+2.2874P] where P=(Fo^2^+2Fc^2^)/3'
_refine_ls_weighting_scheme calc
_refine_ls_wR_factor_gt 0.1251
_refine_ls_wR_factor_ref 0.1329
_reflns_Friedel_coverage 0.000
_reflns_number_gt 7156
_reflns_number_total 9241
_reflns_threshold_expression 'I > 2\s(I)'
_cod_data_source_file c8dt02614a3.cif
_cod_data_source_block sdok161108
_cod_depositor_comments 'Adding full bibliography for 7047211--7047213.cif.'
_cod_database_code 7047213
_shelx_space_group_comment
;
The symmetry employed for this shelxl refinement is uniquely defined
by the following loop, which should always be used as a source of
symmetry information in preference to the above space-group names.
They are only intended as comments.
;
_shelxl_version_number 2013-4

loop_
_space_group_symop_operation_xyz
'x, y, z'
'-x, y+1/2, -z+1/2'
'-x, -y, -z'
'x, -y-1/2, z-1/2'

loop_
_atom_site_label
_atom_site_type_symbol
_atom_site_fract_x
_atom_site_fract_y
_atom_site_fract_z
_atom_site_U_iso_or_equiv
_atom_site_adp_type
_atom_site_occupancy
_atom_site_site_symmetry_order
_atom_site_calc_flag
_atom_site_refinement_flags_posn
_atom_site_refinement_flags_adp
C1 C 0.57078(13) 0.13896(6) -0.01170(14) 0.0189(3) Uani 1 1 d . .
C2 C 0.45789(13) 0.12977(6) -0.04338(14) 0.0189(3) Uani 1 1 d . .
C3 C 0.44508(13) 0.10538(6) -0.15673(14) 0.0202(3) Uani 1 1 d . .
C4 C 0.55720(14) 0.10064(6) -0.18920(14) 0.0206(3) Uani 1 1 d . .
C5 C 0.63741(13) 0.12049(6) -0.10238(14) 0.0196(3) Uani 1 1 d . .
C6 C 0.74955(14) 0.11769(6) -0.11981(16) 0.0266(4) Uani 1 1 d . .
H6 H 0.8059 0.1302 -0.0633 0.032 Uiso 1 1 calc R U
C7 C 0.77985(16) 0.09577(7) -0.22386(17) 0.0317(4) Uani 1 1 d . .
H7 H 0.8576 0.0936 -0.2354 0.038 Uiso 1 1 calc R U
C8 C 0.70142(17) 0.07767(6) -0.30826(16) 0.0307(4) Uani 1 1 d . .
H8 H 0.7250 0.0638 -0.3773 0.037 Uiso 1 1 calc R U
C9 C 0.58419(16) 0.07983(6) -0.29209(15) 0.0259(4) Uani 1 1 d . .
C10 C 0.49202(18) 0.06291(7) -0.37028(16) 0.0342(4) Uani 1 1 d . .
H10 H 0.5054 0.0489 -0.4430 0.041 Uiso 1 1 calc R U
C11 C 0.38420(18) 0.06695(7) -0.34025(17) 0.0361(5) Uani 1 1 d . .
H11 H 0.3238 0.0554 -0.3934 0.043 Uiso 1 1 calc R U
C12 C 0.35842(15) 0.08781(6) -0.23270(16) 0.0292(4) Uani 1 1 d . .
H12 H 0.2826 0.0895 -0.2141 0.035 Uiso 1 1 calc R U
C13 C 0.71534(13) 0.17004(6) 0.13475(14) 0.0207(3) Uani 1 1 d . .
C14 C 0.78011(14) 0.21085(6) 0.11871(15) 0.0228(3) Uani 1 1 d . .
C15 C 0.89290(15) 0.21169(7) 0.16649(16) 0.0293(4) Uani 1 1 d . .
H15 H 0.9367 0.2394 0.1575 0.035 Uiso 1 1 calc R U
C16 C 0.94201(15) 0.17339(7) 0.22626(18) 0.0353(4) Uani 1 1 d . .
H16 H 1.0192 0.1745 0.2570 0.042 Uiso 1 1 calc R U
C17 C 0.87835(16) 0.13326(7) 0.24130(18) 0.0338(4) Uani 1 1 d . .
H17 H 0.9126 0.1069 0.2826 0.041 Uiso 1 1 calc R U
C18 C 0.76489(14) 0.13070(6) 0.19714(16) 0.0264(4) Uani 1 1 d . .
C19 C 0.73449(14) 0.25295(6) 0.04602(15) 0.0255(4) Uani 1 1 d . .
H19 H 0.6531 0.2467 0.0200 0.031 Uiso 1 1 calc R U
C20 C 0.7961(2) 0.25776(9) -0.06348(19) 0.0455(5) Uani 1 1 d . .
H20A H 0.8758 0.2650 -0.0405 0.068 Uiso 1 1 calc R U
H20B H 0.7619 0.2834 -0.1128 0.068 Uiso 1 1 calc R U
H20C H 0.7902 0.2279 -0.1076 0.068 Uiso 1 1 calc R U
C21 C 0.7414(2) 0.29924(7) 0.1155(2) 0.0433(5) Uani 1 1 d . .
H21A H 0.6979 0.2962 0.1832 0.065 Uiso 1 1 calc R U
H21B H 0.7103 0.3252 0.0650 0.065 Uiso 1 1 calc R U
H21C H 0.8205 0.3061 0.1428 0.065 Uiso 1 1 calc R U
C22 C 0.70063(16) 0.08507(7) 0.21629(18) 0.0332(4) Uani 1 1 d . .
H22 H 0.6199 0.0901 0.1851 0.040 Uiso 1 1 calc R U
C23 C 0.7041(2) 0.07236(8) 0.3471(2) 0.0437(5) Uani 1 1 d . .
H23A H 0.6547 0.0451 0.3565 0.065 Uiso 1 1 calc R U
H23B H 0.6783 0.0996 0.3905 0.065 Uiso 1 1 calc R U
H23C H 0.7817 0.0643 0.3778 0.065 Uiso 1 1 calc R U
C24 C 0.7465(2) 0.04354(8) 0.1495(2) 0.0471(6) Uani 1 1 d . .
H24A H 0.7441 0.0516 0.0661 0.071 Uiso 1 1 calc R U
H24B H 0.7000 0.0153 0.1586 0.071 Uiso 1 1 calc R U
H24C H 0.8246 0.0370 0.1811 0.071 Uiso 1 1 calc R U
C25 C 0.27232(13) 0.12752(6) 0.02784(15) 0.0231(3) Uani 1 1 d . .
C26 C 0.17507(14) 0.14614(7) -0.03651(17) 0.0313(4) Uani 1 1 d . .
C27 C 0.07355(16) 0.12176(9) -0.0343(2) 0.0456(6) Uani 1 1 d . .
H27 H 0.0070 0.1342 -0.0764 0.055 Uiso 1 1 calc R U
C28 C 0.06736(18) 0.08020(9) 0.0274(2) 0.0519(6) Uani 1 1 d . .
H28 H -0.0023 0.0636 0.0255 0.062 Uiso 1 1 calc R U
C29 C 0.16221(17) 0.06261(8) 0.0921(2) 0.0428(5) Uani 1 1 d . .
H29 H 0.1571 0.0341 0.1355 0.051 Uiso 1 1 calc R U
C30 C 0.26552(15) 0.08604(6) 0.09484(16) 0.0278(4) Uani 1 1 d . .
C31 C 0.17787(15) 0.19215(7) -0.10420(18) 0.0360(5) Uani 1 1 d . .
H31 H 0.2584 0.1988 -0.1159 0.043 Uiso 1 1 calc R U
C32 C 0.1361(2) 0.23283(9) -0.0323(3) 0.0573(7) Uani 1 1 d . .
H32A H 0.0607 0.2253 -0.0103 0.086 Uiso 1 1 calc R U
H32B H 0.1324 0.2620 -0.0792 0.086 Uiso 1 1 calc R U
H32C H 0.1883 0.2374 0.0388 0.086 Uiso 1 1 calc R U
C33 C 0.1114(2) 0.18944(11) -0.2252(2) 0.0663(8) Uani 1 1 d . .
H33A H 0.1398 0.1630 -0.2694 0.099 Uiso 1 1 calc R U
H33B H 0.1205 0.2192 -0.2675 0.099 Uiso 1 1 calc R U
H33C H 0.0313 0.1844 -0.2164 0.099 Uiso 1 1 calc R U
C34 C 0.36766(16) 0.06603(6) 0.16883(17) 0.0300(4) Uani 1 1 d . .
H34 H 0.4274 0.0911 0.1754 0.036 Uiso 1 1 calc R U
C35 C 0.3427(2) 0.05326(8) 0.29365(18) 0.0443(5) Uani 1 1 d . .
H35A H 0.3114 0.0810 0.3305 0.066 Uiso 1 1 calc R U
H35B H 0.4127 0.0434 0.3398 0.066 Uiso 1 1 calc R U
H35C H 0.2879 0.0272 0.2904 0.066 Uiso 1 1 calc R U
C36 C 0.41510(19) 0.02316(7) 0.10950(19) 0.0388(5) Uani 1 1 d . .
H36A H 0.3578 -0.0019 0.1004 0.058 Uiso 1 1 calc R U
H36B H 0.4821 0.0114 0.1578 0.058 Uiso 1 1 calc R U
H36C H 0.4359 0.0324 0.0321 0.058 Uiso 1 1 calc R U
C37 C 0.42785(17) 0.28209(7) 0.18960(17) 0.0318(4) Uani 1 1 d . .
H37A H 0.3477 0.2899 0.1965 0.038 Uiso 1 1 calc R U
H37B H 0.4700 0.3121 0.1839 0.038 Uiso 1 1 calc R U
C38 C 0.47642(18) 0.25451(7) 0.29706(17) 0.0337(4) Uani 1 1 d . .
H38A H 0.5598 0.2572 0.3064 0.040 Uiso 1 1 calc R U
H38B H 0.4473 0.2676 0.3683 0.040 Uiso 1 1 calc R U
C39 C 0.51264(17) 0.17297(7) 0.36660(16) 0.0343(4) Uani 1 1 d . .
H39A H 0.5043 0.1836 0.4467 0.051 Uiso 1 1 calc R U
H39B H 0.5921 0.1754 0.3518 0.051 Uiso 1 1 calc R U
H39C H 0.4878 0.1399 0.3573 0.051 Uiso 1 1 calc R U
C40 C 0.32177(17) 0.19731(7) 0.30090(18) 0.0359(4) Uani 1 1 d . .
H40A H 0.2993 0.1642 0.2860 0.054 Uiso 1 1 calc R U
H40B H 0.2749 0.2181 0.2473 0.054 Uiso 1 1 calc R U
H40C H 0.3115 0.2056 0.3822 0.054 Uiso 1 1 calc R U
N1 N 0.59955(11) 0.16810(5) 0.08607(12) 0.0195(3) Uani 1 1 d . .
N2 N 0.37939(11) 0.15090(5) 0.02444(12) 0.0196(3) Uani 1 1 d . .
N3 N 0.44231(12) 0.20335(5) 0.28138(12) 0.0254(3) Uani 1 1 d . .
O1 O 0.43612(11) 0.25440(4) 0.08790(10) 0.0272(3) Uani 1 1 d . .
Al1 Al 0.46375(4) 0.19447(2) 0.11429(4) 0.01959(12) Uani 1 1 d . .

loop_
_atom_site_aniso_label
_atom_site_aniso_U_11
_atom_site_aniso_U_22
_atom_site_aniso_U_33
_atom_site_aniso_U_23
_atom_site_aniso_U_13
_atom_site_aniso_U_12
C1 0.0199(7) 0.0183(7) 0.0184(8) -0.0011(6) 0.0020(6) -0.0002(6)
C2 0.0190(7) 0.0183(8) 0.0193(8) 0.0007(6) 0.0014(6) -0.0003(6)
C3 0.0233(8) 0.0173(7) 0.0194(8) 0.0014(6) -0.0006(6) 0.0004(6)
C4 0.0249(8) 0.0169(7) 0.0196(8) 0.0023(6) 0.0010(7) 0.0008(6)
C5 0.0223(8) 0.0172(7) 0.0196(8) 0.0010(6) 0.0034(6) 0.0000(6)
C6 0.0220(8) 0.0269(9) 0.0318(10) -0.0030(7) 0.0062(7) -0.0004(7)
C7 0.0289(9) 0.0329(10) 0.0356(11) 0.0006(8) 0.0146(8) 0.0027(8)
C8 0.0441(11) 0.0254(9) 0.0250(9) -0.0003(7) 0.0142(8) 0.0045(8)
C9 0.0390(10) 0.0198(8) 0.0195(8) 0.0020(6) 0.0052(7) 0.0021(7)
C10 0.0494(12) 0.0325(10) 0.0197(9) -0.0056(7) -0.0011(8) 0.0026(9)
C11 0.0416(11) 0.0347(10) 0.0287(10) -0.0075(8) -0.0121(9) -0.0003(9)
C12 0.0273(9) 0.0274(9) 0.0315(10) -0.0023(8) -0.0031(8) -0.0003(7)
C13 0.0182(7) 0.0263(8) 0.0175(8) -0.0060(6) 0.0014(6) -0.0009(6)
C14 0.0221(8) 0.0268(9) 0.0199(8) -0.0052(7) 0.0033(7) -0.0023(7)
C15 0.0230(8) 0.0352(10) 0.0296(10) -0.0048(8) 0.0016(7) -0.0085(7)
C16 0.0203(8) 0.0445(11) 0.0392(11) -0.0039(9) -0.0069(8) -0.0028(8)
C17 0.0268(9) 0.0360(11) 0.0364(11) 0.0017(8) -0.0072(8) 0.0029(8)
C18 0.0236(8) 0.0284(9) 0.0264(9) -0.0021(7) -0.0015(7) -0.0003(7)
C19 0.0241(8) 0.0268(9) 0.0255(9) 0.0001(7) 0.0024(7) -0.0049(7)
C20 0.0494(13) 0.0545(14) 0.0345(11) 0.0113(10) 0.0133(10) 0.0099(11)
C21 0.0568(13) 0.0314(11) 0.0405(12) -0.0056(9) -0.0012(10) 0.0019(10)
C22 0.0293(9) 0.0286(9) 0.0397(11) 0.0070(8) -0.0051(8) -0.0013(8)
C23 0.0476(12) 0.0384(12) 0.0454(13) 0.0125(10) 0.0070(10) 0.0046(10)
C24 0.0652(15) 0.0313(11) 0.0435(13) -0.0015(9) -0.0013(11) -0.0063(10)
C25 0.0176(7) 0.0273(9) 0.0250(9) -0.0018(7) 0.0043(7) -0.0015(6)
C26 0.0183(8) 0.0398(11) 0.0362(10) 0.0055(8) 0.0044(7) 0.0002(7)
C27 0.0172(8) 0.0604(14) 0.0587(15) 0.0135(12) 0.0011(9) -0.0035(9)
C28 0.0268(10) 0.0590(15) 0.0700(17) 0.0095(13) 0.0049(11) -0.0177(10)
C29 0.0349(11) 0.0388(11) 0.0552(14) 0.0105(10) 0.0076(10) -0.0107(9)
C30 0.0261(9) 0.0287(9) 0.0289(10) 0.0005(7) 0.0045(7) -0.0033(7)
C31 0.0192(8) 0.0446(12) 0.0441(12) 0.0154(9) 0.0027(8) 0.0041(8)
C32 0.0497(14) 0.0495(14) 0.0770(18) 0.0166(13) 0.0273(13) 0.0113(11)
C33 0.0514(15) 0.083(2) 0.0597(17) 0.0299(15) -0.0182(13) -0.0032(14)
C34 0.0350(10) 0.0235(9) 0.0309(10) 0.0028(7) -0.0003(8) -0.0033(7)
C35 0.0658(15) 0.0345(11) 0.0327(11) 0.0036(9) 0.0066(10) -0.0022(10)
C36 0.0473(12) 0.0316(10) 0.0375(11) 0.0046(9) 0.0049(9) 0.0075(9)
C37 0.0395(10) 0.0252(9) 0.0315(10) -0.0069(8) 0.0082(8) 0.0022(8)
C38 0.0454(11) 0.0298(10) 0.0256(9) -0.0093(8) 0.0028(8) -0.0028(8)
C39 0.0435(11) 0.0357(10) 0.0231(9) 0.0001(8) 0.0008(8) 0.0033(9)
C40 0.0362(10) 0.0391(11) 0.0349(11) 0.0001(9) 0.0155(9) 0.0018(9)
N1 0.0152(6) 0.0238(7) 0.0195(7) -0.0052(5) 0.0010(5) -0.0017(5)
N2 0.0154(6) 0.0217(7) 0.0216(7) -0.0017(5) 0.0018(5) -0.0007(5)
N3 0.0291(7) 0.0271(8) 0.0204(7) -0.0023(6) 0.0045(6) 0.0005(6)
O1 0.0362(7) 0.0220(6) 0.0240(6) -0.0017(5) 0.0061(5) 0.0036(5)
Al1 0.0193(2) 0.0211(2) 0.0187(2) -0.00193(19) 0.00338(18) 0.00085(19)

loop_
_atom_type_symbol
_atom_type_description
_atom_type_scat_dispersion_real
_atom_type_scat_dispersion_imag
_atom_type_scat_source
C C 0.0033 0.0016 'International Tables Vol C Tables 4.2.6.8 and 6.1.1.4'
H H 0.0000 0.0000 'International Tables Vol C Tables 4.2.6.8 and 6.1.1.4'
N N 0.0061 0.0033 'International Tables Vol C Tables 4.2.6.8 and 6.1.1.4'
O O 0.0106 0.0060 'International Tables Vol C Tables 4.2.6.8 and 6.1.1.4'
Al Al 0.0645 0.0514 'International Tables Vol C Tables 4.2.6.8 and 6.1.1.4'

loop_
_geom_angle_atom_site_label_1
_geom_angle_atom_site_label_2
_geom_angle_atom_site_label_3
_geom_angle
C2 C1 N1 118.08(14)
C2 C1 C5 109.32(14)
N1 C1 C5 131.93(14)
C1 C2 N2 117.38(14)
C1 C2 C3 109.31(14)
N2 C2 C3 132.39(14)
C12 C3 C4 117.58(16)
C12 C3 C2 137.31(16)
C4 C3 C2 105.11(13)
C9 C4 C5 124.38(15)
C9 C4 C3 124.55(15)
C5 C4 C3 111.08(14)
C6 C5 C4 117.98(15)
C6 C5 C1 136.83(16)
C4 C5 C1 105.18(14)
C5 C6 C7 118.82(16)
C5 C6 H6 120.6
C7 C6 H6 120.6
C8 C7 C6 122.64(17)
C8 C7 H7 118.7
C6 C7 H7 118.7
C7 C8 C9 119.74(17)
C7 C8 H8 120.1
C9 C8 H8 120.1
C4 C9 C10 116.45(17)
C4 C9 C8 116.41(16)
C10 C9 C8 127.14(17)
C11 C10 C9 119.74(17)
C11 C10 H10 120.1
C9 C10 H10 120.1
C10 C11 C12 122.89(17)
C10 C11 H11 118.6
C12 C11 H11 118.6
C3 C12 C11 118.78(17)
C3 C12 H12 120.6
C11 C12 H12 120.6
C14 C13 C18 120.08(15)
C14 C13 N1 119.88(15)
C18 C13 N1 120.03(14)
C15 C14 C13 118.71(16)
C15 C14 C19 118.46(15)
C13 C14 C19 122.75(15)
C16 C15 C14 121.55(17)
C16 C15 H15 119.2
C14 C15 H15 119.2
C15 C16 C17 119.59(17)
C15 C16 H16 120.2
C17 C16 H16 120.2
C16 C17 C18 121.36(18)
C16 C17 H17 119.3
C18 C17 H17 119.3
C17 C18 C13 118.71(16)
C17 C18 C22 118.26(16)
C13 C18 C22 123.02(15)
C14 C19 C20 110.23(15)
C14 C19 C21 112.69(15)
C20 C19 C21 110.40(17)
C14 C19 H19 107.8
C20 C19 H19 107.8
C21 C19 H19 107.8
C19 C20 H20A 109.5
C19 C20 H20B 109.5
H20A C20 H20B 109.5
C19 C20 H20C 109.5
H20A C20 H20C 109.5
H20B C20 H20C 109.5
C19 C21 H21A 109.5
C19 C21 H21B 109.5
H21A C21 H21B 109.5
C19 C21 H21C 109.5
H21A C21 H21C 109.5
H21B C21 H21C 109.5
C18 C22 C24 111.32(17)
C18 C22 C23 111.95(17)
C24 C22 C23 109.49(17)
C18 C22 H22 108.0
C24 C22 H22 108.0
C23 C22 H22 108.0
C22 C23 H23A 109.5
C22 C23 H23B 109.5
H23A C23 H23B 109.5
C22 C23 H23C 109.5
H23A C23 H23C 109.5
H23B C23 H23C 109.5
C22 C24 H24A 109.5
C22 C24 H24B 109.5
H24A C24 H24B 109.5
C22 C24 H24C 109.5
H24A C24 H24C 109.5
H24B C24 H24C 109.5
C30 C25 C26 120.33(15)
C30 C25 N2 119.81(15)
C26 C25 N2 119.86(15)
C27 C26 C25 118.33(18)
C27 C26 C31 119.84(17)
C25 C26 C31 121.81(16)
C28 C27 C26 121.54(19)
C28 C27 H27 119.2
C26 C27 H27 119.2
C27 C28 C29 119.92(19)
C27 C28 H28 120.0
C29 C28 H28 120.0
C28 C29 C30 120.9(2)
C28 C29 H29 119.5
C30 C29 H29 119.5
C29 C30 C25 118.87(17)
C29 C30 C34 119.39(17)
C25 C30 C34 121.74(15)
C26 C31 C33 112.68(19)
C26 C31 C32 110.01(18)
C33 C31 C32 111.2(2)
C26 C31 H31 107.6
C33 C31 H31 107.6
C32 C31 H31 107.6
C31 C32 H32A 109.5
C31 C32 H32B 109.5
H32A C32 H32B 109.5
C31 C32 H32C 109.5
H32A C32 H32C 109.5
H32B C32 H32C 109.5
C31 C33 H33A 109.5
C31 C33 H33B 109.5
H33A C33 H33B 109.5
C31 C33 H33C 109.5
H33A C33 H33C 109.5
H33B C33 H33C 109.5
C30 C34 C36 111.02(16)
C30 C34 C35 112.73(17)
C36 C34 C35 110.28(16)
C30 C34 H34 107.5
C36 C34 H34 107.5
C35 C34 H34 107.5
C34 C35 H35A 109.5
C34 C35 H35B 109.5
H35A C35 H35B 109.5
C34 C35 H35C 109.5
H35A C35 H35C 109.5
H35B C35 H35C 109.5
C34 C36 H36A 109.5
C34 C36 H36B 109.5
H36A C36 H36B 109.5
C34 C36 H36C 109.5
H36A C36 H36C 109.5
H36B C36 H36C 109.5
O1 C37 C38 109.38(15)
O1 C37 H37A 109.8
C38 C37 H37A 109.8
O1 C37 H37B 109.8
C38 C37 H37B 109.8
H37A C37 H37B 108.2
N3 C38 C37 108.58(15)
N3 C38 H38A 110.0
C37 C38 H38A 110.0
N3 C38 H38B 110.0
C37 C38 H38B 110.0
H38A C38 H38B 108.4
N3 C39 H39A 109.5
N3 C39 H39B 109.5
H39A C39 H39B 109.5
N3 C39 H39C 109.5
H39A C39 H39C 109.5
H39B C39 H39C 109.5
N3 C40 H40A 109.5
N3 C40 H40B 109.5
H40A C40 H40B 109.5
N3 C40 H40C 109.5
H40A C40 H40C 109.5
H40B C40 H40C 109.5
C1 N1 C13 118.58(13)
C1 N1 Al1 103.34(10)
C13 N1 Al1 138.08(11)
C2 N2 C25 117.51(13)
C2 N2 Al1 103.68(10)
C25 N2 Al1 136.61(11)
C40 N3 C39 108.79(15)
C40 N3 C38 110.19(15)
C39 N3 C38 110.28(14)
C40 N3 Al1 110.84(12)
C39 N3 Al1 116.25(11)
C38 N3 Al1 100.19(11)
C37 O1 Al1 114.87(11)
O1 Al1 N2 118.01(6)
O1 Al1 N1 121.03(7)
N2 Al1 N1 94.08(6)
O1 Al1 N3 90.24(6)
N2 Al1 N3 120.73(6)
N1 Al1 N3 115.25(6)

loop_
_geom_bond_atom_site_label_1
_geom_bond_atom_site_label_2
_geom_bond_distance
C1 C2 1.380(2)
C1 N1 1.402(2)
C1 C5 1.466(2)
C2 N2 1.408(2)
C2 C3 1.463(2)
C3 C12 1.371(2)
C3 C4 1.428(2)
C4 C9 1.383(2)
C4 C5 1.420(2)
C5 C6 1.372(2)
C6 C7 1.421(3)
C6 H6 0.9500
C7 C8 1.371(3)
C7 H7 0.9500
C8 C9 1.428(3)
C8 H8 0.9500
C9 C10 1.424(3)
C10 C11 1.368(3)
C10 H10 0.9500
C11 C12 1.426(3)
C11 H11 0.9500
C12 H12 0.9500
C13 C14 1.407(2)
C13 C18 1.414(2)
C13 N1 1.433(2)
C14 C15 1.397(2)
C14 C19 1.517(2)
C15 C16 1.376(3)
C15 H15 0.9500
C16 C17 1.382(3)
C16 H16 0.9500
C17 C18 1.394(2)
C17 H17 0.9500
C18 C22 1.524(3)
C19 C20 1.523(3)
C19 C21 1.526(3)
C19 H19 1.0000
C20 H20A 0.9800
C20 H20B 0.9800
C20 H20C 0.9800
C21 H21A 0.9800
C21 H21B 0.9800
C21 H21C 0.9800
C22 C24 1.529(3)
C22 C23 1.537(3)
C22 H22 1.0000
C23 H23A 0.9800
C23 H23B 0.9800
C23 H23C 0.9800
C24 H24A 0.9800
C24 H24B 0.9800
C24 H24C 0.9800
C25 C30 1.405(2)
C25 C26 1.408(2)
C25 N2 1.439(2)
C26 C27 1.393(3)
C26 C31 1.513(3)
C27 C28 1.374(3)
C27 H27 0.9500
C28 C29 1.377(3)
C28 H28 0.9500
C29 C30 1.393(3)
C29 H29 0.9500
C30 C34 1.517(3)
C31 C33 1.524(3)
C31 C32 1.524(3)
C31 H31 1.0000
C32 H32A 0.9800
C32 H32B 0.9800
C32 H32C 0.9800
C33 H33A 0.9800
C33 H33B 0.9800
C33 H33C 0.9800
C34 C36 1.523(3)
C34 C35 1.533(3)
C34 H34 1.0000
C35 H35A 0.9800
C35 H35B 0.9800
C35 H35C 0.9800
C36 H36A 0.9800
C36 H36B 0.9800
C36 H36C 0.9800
C37 O1 1.414(2)
C37 C38 1.518(3)
C37 H37A 0.9900
C37 H37B 0.9900
C38 N3 1.504(2)
C38 H38A 0.9900
C38 H38B 0.9900
C39 N3 1.489(2)
C39 H39A 0.9800
C39 H39B 0.9800
C39 H39C 0.9800
C40 N3 1.485(2)
C40 H40A 0.9800
C40 H40B 0.9800
C40 H40C 0.9800
N1 Al1 1.8381(14)
N2 Al1 1.8332(14)
N3 Al1 1.9722(15)
O1 Al1 1.7411(13)

loop_
_geom_torsion_atom_site_label_1
_geom_torsion_atom_site_label_2
_geom_torsion_atom_site_label_3
_geom_torsion_atom_site_label_4
_geom_torsion
N1 C1 C2 N2 0.7(2)
C5 C1 C2 N2 -171.03(13)
N1 C1 C2 C3 171.09(14)
C5 C1 C2 C3 -0.64(18)
C1 C2 C3 C12 -179.3(2)
N2 C2 C3 C12 -10.9(3)
C1 C2 C3 C4 0.26(18)
N2 C2 C3 C4 168.68(16)
C12 C3 C4 C9 0.4(2)
C2 C3 C4 C9 -179.28(15)
C12 C3 C4 C5 179.87(15)
C2 C3 C4 C5 0.23(18)
C9 C4 C5 C6 -2.0(2)
C3 C4 C5 C6 178.53(15)
C9 C4 C5 C1 178.91(15)
C3 C4 C5 C1 -0.60(18)
C2 C1 C5 C6 -178.12(19)
N1 C1 C5 C6 11.7(3)
C2 C1 C5 C4 0.76(18)
N1 C1 C5 C4 -169.42(16)
C4 C5 C6 C7 0.8(2)
C1 C5 C6 C7 179.56(18)
C5 C6 C7 C8 0.7(3)
C6 C7 C8 C9 -1.1(3)
C5 C4 C9 C10 -178.43(16)
C3 C4 C9 C10 1.0(3)
C5 C4 C9 C8 1.6(2)
C3 C4 C9 C8 -179.00(16)
C7 C8 C9 C4 0.0(3)
C7 C8 C9 C10 179.95(18)
C4 C9 C10 C11 -1.3(3)
C8 C9 C10 C11 178.73(18)
C9 C10 C11 C12 0.2(3)
C4 C3 C12 C11 -1.4(2)
C2 C3 C12 C11 178.06(19)
C10 C11 C12 C3 1.2(3)
C18 C13 C14 C15 -0.7(2)
N1 C13 C14 C15 -179.63(15)
C18 C13 C14 C19 175.89(15)
N1 C13 C14 C19 -3.1(2)
C13 C14 C15 C16 1.3(3)
C19 C14 C15 C16 -175.36(17)
C14 C15 C16 C17 -1.0(3)
C15 C16 C17 C18 0.0(3)
C16 C17 C18 C13 0.7(3)
C16 C17 C18 C22 179.43(19)
C14 C13 C18 C17 -0.3(3)
N1 C13 C18 C17 178.65(16)
C14 C13 C18 C22 -179.00(17)
N1 C13 C18 C22 0.0(3)
C15 C14 C19 C20 63.4(2)
C13 C14 C19 C20 -113.15(19)
C15 C14 C19 C21 -60.4(2)
C13 C14 C19 C21 123.02(19)
C17 C18 C22 C24 -66.0(2)
C13 C18 C22 C24 112.7(2)
C17 C18 C22 C23 56.9(2)
C13 C18 C22 C23 -124.40(19)
C30 C25 C26 C27 -1.7(3)
N2 C25 C26 C27 177.95(18)
C30 C25 C26 C31 176.57(18)
N2 C25 C26 C31 -3.8(3)
C25 C26 C27 C28 -0.9(3)
C31 C26 C27 C28 -179.2(2)
C26 C27 C28 C29 2.2(4)
C27 C28 C29 C30 -0.9(4)
C28 C29 C30 C25 -1.6(3)
C28 C29 C30 C34 178.9(2)
C26 C25 C30 C29 2.9(3)
N2 C25 C30 C29 -176.74(17)
C26 C25 C30 C34 -177.67(17)
N2 C25 C30 C34 2.7(3)
C27 C26 C31 C33 -44.6(3)
C25 C26 C31 C33 137.2(2)
C27 C26 C31 C32 80.0(3)
C25 C26 C31 C32 -98.2(2)
C29 C30 C34 C36 76.2(2)
C25 C30 C34 C36 -103.3(2)
C29 C30 C34 C35 -48.1(2)
C25 C30 C34 C35 132.40(18)
O1 C37 C38 N3 -39.3(2)
C2 C1 N1 C13 167.18(14)
C5 C1 N1 C13 -23.3(3)
C2 C1 N1 Al1 -12.90(17)
C5 C1 N1 Al1 156.59(15)
C14 C13 N1 C1 107.42(17)
C18 C13 N1 C1 -71.6(2)
C14 C13 N1 Al1 -72.5(2)
C18 C13 N1 Al1 108.56(19)
C1 C2 N2 C25 -153.99(15)
C3 C2 N2 C25 38.3(2)
C1 C2 N2 Al1 11.97(17)
C3 C2 N2 Al1 -155.71(15)
C30 C25 N2 C2 74.8(2)
C26 C25 N2 C2 -104.75(19)
C30 C25 N2 Al1 -85.1(2)
C26 C25 N2 Al1 95.3(2)
C37 C38 N3 C40 -75.54(19)
C37 C38 N3 C39 164.35(15)
C37 C38 N3 Al1 41.29(16)
C38 C37 O1 Al1 15.18(19)
C37 O1 Al1 N2 133.72(12)
C37 O1 Al1 N1 -111.82(13)
C37 O1 Al1 N3 8.20(13)
C2 N2 Al1 O1 112.46(10)
C25 N2 Al1 O1 -85.80(17)
C2 N2 Al1 N1 -16.09(11)
C25 N2 Al1 N1 145.64(16)
C2 N2 Al1 N3 -138.77(10)
C25 N2 Al1 N3 22.97(19)
C1 N1 Al1 O1 -109.96(11)
C13 N1 Al1 O1 69.95(19)
C1 N1 Al1 N2 16.37(11)
C13 N1 Al1 N2 -163.72(17)
C1 N1 Al1 N3 143.24(10)
C13 N1 Al1 N3 -36.85(19)

loop_
_platon_squeeze_void_nr
_platon_squeeze_void_average_x
_platon_squeeze_void_average_y
_platon_squeeze_void_average_z
_platon_squeeze_void_volume
_platon_squeeze_void_count_electrons
1 0.000 0.500 0.000 302.8 32.3
2 0.000 1.000 0.500 302.8 32.3
